data_2105978
loop_
_publ_author_name
'Lamberts, Kevin'
'M\"oller, Andreas'
'Englert, Ulli'

_publ_section_title
;
 Enantiopure and racemic alanine as bridging ligands in Ca and Mn chain
 polymers
;
_journal_coeditor_code GP5078
_journal_issue 6
_journal_name_full 'Acta Crystallographica Section B'
_journal_page_first 989
_journal_page_last 998
_journal_paper_doi 10.1107/S2052520614021398
_journal_volume 70
_journal_year 2014
_chemical_formula_moiety 'C9 H23 Mn N3 O7, 2(Br)'
_chemical_formula_sum 'C9 H23 Br2 Mn N3 O7'
_chemical_formula_weight 500.06
_space_group_crystal_system monoclinic
_space_group_IT_number 4
_space_group_name_Hall 'P 2yb'
_space_group_name_H-M_alt 'P 1 21 1'
_symmetry_space_group_name_Hall 'P 2yb'
_symmetry_space_group_name_H-M 'P 1 21 1'
_atom_sites_solution_hydrogens mixed
_audit_creation_method SHELXL-2013
_cell_angle_alpha 90
_cell_angle_beta 93.5810(10)
_cell_angle_gamma 90
_cell_formula_units_Z 2
_cell_length_a 4.7809(4)
_cell_length_b 15.7146(13)
_cell_length_c 11.6246(10)
_cell_measurement_temperature 100(2)
_cell_volume 871.65(13)
_computing_structure_refinement 'SHELXL-2013 (Sheldrick, 2013)'
_diffrn_ambient_temperature 100(2)
_diffrn_measured_fraction_theta_full 0.999
_diffrn_measured_fraction_theta_max 0.996
_diffrn_measurement_device_type 'Bruker APEX CCD'
_diffrn_measurement_method 'omega scans'
_diffrn_radiation_monochromator 'multilayer optics'
_diffrn_radiation_source microsource
_diffrn_radiation_type MoK\a
_diffrn_radiation_wavelength 0.71073
_diffrn_reflns_av_R_equivalents 0.0462
_diffrn_reflns_limit_h_max 6
_diffrn_reflns_limit_h_min -6
_diffrn_reflns_limit_k_max 21
_diffrn_reflns_limit_k_min -21
_diffrn_reflns_limit_l_max 15
_diffrn_reflns_limit_l_min -15
_diffrn_reflns_number 12613
_diffrn_reflns_theta_full 25.242
_diffrn_reflns_theta_max 28.946
_diffrn_reflns_theta_min 2.182
_exptl_absorpt_coefficient_mu 5.375
_exptl_absorpt_correction_T_max .7458
_exptl_absorpt_correction_T_min .4859
_exptl_absorpt_correction_type multi-scan
_exptl_absorpt_process_details SADABS
_exptl_crystal_colour colourless
_exptl_crystal_density_diffrn 1.905
_exptl_crystal_description block
_exptl_crystal_F_000 498
_exptl_crystal_size_max 0.190
_exptl_crystal_size_mid 0.150
_exptl_crystal_size_min 0.070
_refine_diff_density_max 0.456
_refine_diff_density_min -0.351
_refine_ls_abs_structure_details
;
 Flack x determined using 1890 quotients [(I+)-(I-)]/[(I+)+(I-)]
 (Parsons and Flack (2004), Acta Cryst. A60, s61).
;
_refine_ls_abs_structure_Flack -0.028(7)
_refine_ls_extinction_method none
_refine_ls_goodness_of_fit_ref 1.003
_refine_ls_hydrogen_treatment mixed
_refine_ls_matrix_type full
_refine_ls_number_parameters 234
_refine_ls_number_reflns 4600
_refine_ls_number_restraints 12
_refine_ls_restrained_S_all 1.003
_refine_ls_R_factor_all 0.0343
_refine_ls_R_factor_gt 0.0304
_refine_ls_shift/su_max 0.001
_refine_ls_shift/su_mean 0.000
_refine_ls_structure_factor_coef Fsqd
_refine_ls_weighting_details
;
 w=1/[\s^2^(Fo^2^)+(0.0200P)^2^]
 where P=(Fo^2^+2Fc^2^)/3
;
_refine_ls_weighting_scheme calc
_refine_ls_wR_factor_gt 0.0577
_refine_ls_wR_factor_ref 0.0591
_reflns_number_gt 4269
_reflns_number_total 4600
_reflns_threshold_expression 'I > 2\s(I)'
_cod_data_source_file gp5078sup1.cif
_cod_data_source_block 3
_cod_database_code 2105978
_cod_database_fobs_code 2105978
_shelx_space_group_comment
;
The symmetry employed for this shelxl refinement is uniquely defined
by the following loop, which should always be used as a source of
symmetry information in preference to the above space-group names.
They are only intended as comments.
;
_shelx_estimated_absorpt_t_min 0.428
_shelx_estimated_absorpt_t_max 0.705
_shelxl_version_number 20.13

loop_
_space_group_symop_operation_xyz
'x, y, z'
'-x, y+1/2, -z'

loop_
_atom_site_type_symbol
_atom_site_label
_atom_site_fract_x
_atom_site_fract_y
_atom_site_fract_z
_atom_site_U_iso_or_equiv
_atom_site_adp_type
_atom_site_calc_flag
_atom_site_occupancy
Mn Mn1 0.90766(15) 0.74999(5) 0.06999(6) 0.00787(14) Uani d 1
Br Br1 0.79653(10) 0.36550(3) 0.31414(4) 0.01299(11) Uani d 1
Br Br2 0.61843(10) 0.64821(3) 0.46537(4) 0.01540(12) Uani d 1
O O1 0.2712(7) 0.6937(2) 0.1663(3) 0.0106(7) Uani d 1
O O2 0.6911(6) 0.6388(2) 0.1310(3) 0.0121(7) Uani d 1
C C1 0.4438(9) 0.6349(3) 0.1655(4) 0.0092(9) Uani d 1
C C2 0.3558(10) 0.5469(3) 0.2053(4) 0.0106(9) Uani d 1
H H2 0.5147 0.5206 0.2528 0.013 Uiso calc 1
C C3 0.2774(11) 0.4897(3) 0.1029(4) 0.0175(11) Uani d 1
H H3A 0.2214 0.4337 0.1305 0.026 Uiso calc 1
H H3B 0.4390 0.4834 0.0557 0.026 Uiso calc 1
H H3C 0.1211 0.5152 0.0563 0.026 Uiso calc 1
N N1 0.1096(9) 0.5568(3) 0.2780(4) 0.0109(8) Uani d 1
H H1N 0.054(11) 0.504(2) 0.296(4) 0.013 Uiso d 1
H H2N -0.029(8) 0.588(3) 0.242(4) 0.013 Uiso d 1
H H3N 0.160(11) 0.585(3) 0.345(3) 0.013 Uiso d 1
O O3 0.5479(7) 0.7651(2) -0.0571(3) 0.0093(7) Uani d 1
O O4 0.1248(7) 0.7031(2) -0.0831(3) 0.0110(7) Uani d 1
C C4 0.3735(9) 0.7172(3) -0.1103(4) 0.0085(9) Uani d 1
C C5 0.4672(10) 0.6687(3) -0.2145(4) 0.0102(9) Uani d 1
H H5 0.3050 0.6643 -0.2729 0.012 Uiso calc 1
C C6 0.5648(11) 0.5800(3) -0.1821(5) 0.0171(11) Uani d 1
H H6A 0.6228 0.5503 -0.2508 0.026 Uiso calc 1
H H6B 0.4113 0.5486 -0.1495 0.026 Uiso calc 1
H H6C 0.7239 0.5834 -0.1248 0.026 Uiso calc 1
N N2 0.6946(9) 0.7180(3) -0.2655(4) 0.0115(8) Uani d 1
H H4N 0.649(11) 0.7744(19) -0.277(5) 0.014 Uiso d 1
H H5N 0.723(11) 0.691(3) -0.334(3) 0.014 Uiso d 1
H H6N 0.855(8) 0.717(3) -0.223(4) 0.014 Uiso d 1
O O5 0.7764(7) 0.8219(2) 0.2086(3) 0.0146(7) Uani d 1
O O6 0.3859(7) 0.8844(2) 0.2654(3) 0.0129(7) Uani d 1
C C7 0.6313(9) 0.8570(3) 0.2812(4) 0.0117(9) Uani d 1
C C8 0.7722(9) 0.8727(3) 0.4010(4) 0.0105(9) Uani d 1
H H8 0.6375 0.8590 0.4608 0.013 Uiso calc 1
C C9 0.8616(11) 0.9657(3) 0.4131(5) 0.0183(11) Uani d 1
H H9A 0.9819 0.9729 0.4838 0.027 Uiso calc 1
H H9B 0.6950 1.0017 0.4167 0.027 Uiso calc 1
H H9C 0.9652 0.9822 0.3465 0.027 Uiso calc 1
N N3 1.0218(9) 0.8160(3) 0.4166(4) 0.0123(8) Uani d 1
H H7N 0.949(11) 0.763(2) 0.417(5) 0.015 Uiso d 1
H H8N 1.101(10) 0.826(4) 0.490(3) 0.015 Uiso d 1
H H9N 1.136(10) 0.828(3) 0.361(4) 0.015 Uiso d 1
O O1W 1.1545(7) 0.8656(2) 0.0490(3) 0.0117(6) Uani d 1
H H1W 1.286(8) 0.856(4) 0.010(4) 0.014 Uiso d 1
H H2W 1.228(10) 0.872(4) 0.113(3) 0.014 Uiso d 1

loop_
_atom_site_aniso_label
_atom_site_aniso_U_11
_atom_site_aniso_U_22
_atom_site_aniso_U_33
_atom_site_aniso_U_12
_atom_site_aniso_U_13
_atom_site_aniso_U_23
Mn1 0.0065(3) 0.0092(3) 0.0079(3) 0.0002(3) 0.0002(2) -0.0001(3)
Br1 0.0143(2) 0.0112(2) 0.0131(2) -0.0020(2) -0.00191(17) 0.00100(19)
Br2 0.0193(3) 0.0161(3) 0.0107(2) -0.0058(2) 0.00069(18) -0.0016(2)
O1 0.0096(16) 0.0095(17) 0.0126(17) 0.0012(13) -0.0001(13) 0.0012(14)
O2 0.0076(15) 0.0122(18) 0.0165(17) -0.0020(14) 0.0018(13) 0.0030(15)
C1 0.006(2) 0.015(3) 0.007(2) -0.0010(18) -0.0027(16) 0.0025(18)
C2 0.006(2) 0.013(2) 0.013(2) 0.0000(18) 0.0029(17) 0.0028(19)
C3 0.022(3) 0.013(3) 0.017(3) -0.003(2) 0.003(2) -0.004(2)
N1 0.009(2) 0.011(2) 0.013(2) -0.0027(16) 0.0011(16) 0.0008(17)
O3 0.0090(16) 0.0113(17) 0.0075(16) 0.0001(13) -0.0010(12) -0.0008(13)
O4 0.0082(16) 0.0160(18) 0.0088(16) -0.0020(13) 0.0000(13) -0.0030(13)
C4 0.009(2) 0.009(2) 0.008(2) 0.0033(17) -0.0011(17) 0.0028(17)
C5 0.009(2) 0.012(2) 0.009(2) -0.0021(18) 0.0002(17) -0.0042(18)
C6 0.020(3) 0.013(3) 0.018(3) -0.002(2) 0.004(2) -0.002(2)
N2 0.010(2) 0.016(2) 0.0084(19) -0.0006(17) 0.0011(16) -0.0006(17)
O5 0.0093(16) 0.022(2) 0.0131(17) -0.0026(15) 0.0044(14) -0.0088(15)
O6 0.0111(16) 0.0129(18) 0.0145(17) -0.0002(13) -0.0011(13) -0.0004(13)
C7 0.011(2) 0.008(2) 0.015(2) -0.0044(19) 0.0015(18) 0.001(2)
C8 0.009(2) 0.014(2) 0.008(2) 0.001(2) -0.0025(16) 0.000(2)
C9 0.020(3) 0.013(2) 0.021(3) 0.000(2) -0.006(2) -0.003(2)
N3 0.012(2) 0.014(2) 0.011(2) 0.0000(17) 0.0007(16) -0.0007(17)
O1W 0.0111(16) 0.0136(16) 0.0104(16) -0.0001(16) -0.0005(12) 0.0008(16)

loop_
_atom_type_symbol
_atom_type_description
_atom_type_scat_dispersion_real
_atom_type_scat_dispersion_imag
_atom_type_scat_source
C C 0.0033 0.0016 'International Tables Vol C Tables 4.2.6.8 and 6.1.1.4'
H H 0.0000 0.0000 'International Tables Vol C Tables 4.2.6.8 and 6.1.1.4'
N N 0.0061 0.0033 'International Tables Vol C Tables 4.2.6.8 and 6.1.1.4'
O O 0.0106 0.0060 'International Tables Vol C Tables 4.2.6.8 and 6.1.1.4'
Br Br -0.2901 2.4595 'International Tables Vol C Tables 4.2.6.8 and 6.1.1.4'
Mn Mn 0.3368 0.7283 'International Tables Vol C Tables 4.2.6.8 and 6.1.1.4'

loop_
_geom_angle_atom_site_label_1
_geom_angle_atom_site_label_2
_geom_angle_atom_site_label_3
_geom_angle_site_symmetry_1
_geom_angle_site_symmetry_3
_geom_angle
O5 Mn1 O2 . . 90.64(14)
O5 Mn1 O1W . . 80.07(13)
O2 Mn1 O1W . . 167.29(13)
O5 Mn1 O1 . 1_655 95.19(13)
O2 Mn1 O1 . 1_655 83.55(12)
O1W Mn1 O1 . 1_655 88.64(12)
O5 Mn1 O3 . . 101.43(13)
O2 Mn1 O3 . . 86.44(12)
O1W Mn1 O3 . . 103.80(13)
O1 Mn1 O3 1_655 . 160.67(12)
O5 Mn1 O4 . 1_655 164.57(13)
O2 Mn1 O4 . 1_655 104.37(13)
O1W Mn1 O4 . 1_655 84.54(12)
O1 Mn1 O4 1_655 1_655 83.18(12)
O3 Mn1 O4 . 1_655 83.35(11)
C1 O1 Mn1 . 1_455 143.4(3)
C1 O2 Mn1 . . 127.7(3)
O1 C1 O2 . . 126.8(4)
O1 C1 C2 . . 118.5(4)
O2 C1 C2 . . 114.7(4)
N1 C2 C3 . . 109.8(4)
N1 C2 C1 . . 108.6(4)
C3 C2 C1 . . 110.9(4)
N1 C2 H2 . . 109.2
C3 C2 H2 . . 109.2
C1 C2 H2 . . 109.2
C2 C3 H3A . . 109.5
C2 C3 H3B . . 109.5
H3A C3 H3B . . 109.5
C2 C3 H3C . . 109.5
H3A C3 H3C . . 109.5
H3B C3 H3C . . 109.5
C2 N1 H1N . . 107(3)
C2 N1 H2N . . 112(3)
H1N N1 H2N . . 113(5)
C2 N1 H3N . . 111(3)
H1N N1 H3N . . 108(5)
H2N N1 H3N . . 106(5)
C4 O3 Mn1 . . 136.8(3)
C4 O4 Mn1 . 1_455 128.9(3)
O3 C4 O4 . . 125.8(4)
O3 C4 C5 . . 118.2(4)
O4 C4 C5 . . 115.9(4)
N2 C5 C6 . . 111.0(4)
N2 C5 C4 . . 108.4(4)
C6 C5 C4 . . 111.4(4)
N2 C5 H5 . . 108.7
C6 C5 H5 . . 108.7
C4 C5 H5 . . 108.7
C5 C6 H6A . . 109.5
C5 C6 H6B . . 109.5
H6A C6 H6B . . 109.5
C5 C6 H6C . . 109.5
H6A C6 H6C . . 109.5
H6B C6 H6C . . 109.5
C5 N2 H4N . . 113(3)
C5 N2 H5N . . 105(3)
H4N N2 H5N . . 111(5)
C5 N2 H6N . . 113(4)
H4N N2 H6N . . 107(5)
H5N N2 H6N . . 108(5)
C7 O5 Mn1 . . 163.7(3)
O6 C7 O5 . . 127.3(4)
O6 C7 C8 . . 115.7(4)
O5 C7 C8 . . 117.0(4)
N3 C8 C9 . . 110.1(4)
N3 C8 C7 . . 108.5(4)
C9 C8 C7 . . 110.1(4)
N3 C8 H8 . . 109.4
C9 C8 H8 . . 109.4
C7 C8 H8 . . 109.4
C8 C9 H9A . . 109.5
C8 C9 H9B . . 109.5
H9A C9 H9B . . 109.5
C8 C9 H9C . . 109.5
H9A C9 H9C . . 109.5
H9B C9 H9C . . 109.5
C8 N3 H7N . . 105(3)
C8 N3 H8N . . 107(3)
H7N N3 H8N . . 107(5)
C8 N3 H9N . . 108(4)
H7N N3 H9N . . 117(5)
H8N N3 H9N . . 114(5)
Mn1 O1W H1W . . 111(4)
Mn1 O1W H2W . . 101(4)
H1W O1W H2W . . 103(5)

loop_
_geom_bond_atom_site_label_1
_geom_bond_atom_site_label_2
_geom_bond_site_symmetry_2
_geom_bond_distance
Mn1 O5 . 2.097(3)
Mn1 O2 . 2.173(3)
Mn1 O1W . 2.189(4)
Mn1 O1 1_655 2.194(3)
Mn1 O3 . 2.209(3)
Mn1 O4 1_655 2.241(3)
O1 C1 . 1.239(6)
O1 Mn1 1_455 2.194(3)
O2 C1 . 1.274(5)
C1 C2 . 1.526(6)
C2 N1 . 1.499(6)
C2 C3 . 1.521(7)
C2 H2 . 1.0000
C3 H3A . 0.9800
C3 H3B . 0.9800
C3 H3C . 0.9800
N1 H1N . 0.91(3)
N1 H2N . 0.91(3)
N1 H3N . 0.91(3)
O3 C4 . 1.257(5)
O4 C4 . 1.269(6)
O4 Mn1 1_455 2.241(3)
C4 C5 . 1.522(6)
C5 N2 . 1.488(6)
C5 C6 . 1.511(7)
C5 H5 . 1.0000
C6 H6A . 0.9800
C6 H6B . 0.9800
C6 H6C . 0.9800
N2 H4N . 0.92(3)
N2 H5N . 0.92(3)
N2 H6N . 0.89(3)
O5 C7 . 1.253(5)
O6 C7 . 1.253(5)
C7 C8 . 1.529(6)
C8 N3 . 1.492(6)
C8 C9 . 1.526(7)
C8 H8 . 1.0000
C9 H9A . 0.9800
C9 H9B . 0.9800
C9 H9C . 0.9800
N3 H7N . 0.91(3)
N3 H8N . 0.92(3)
N3 H9N . 0.89(3)
O1W H1W . 0.81(3)
O1W H2W . 0.81(3)
